data_7111306
loop_
_publ_author_name
'Ali Khan, Arif'
'Wismach, Cathleen'
'Jones, Peter G.'
'Streubel, Rainer'

_publ_section_title
;
 Electrophilic terminal phosphinidene complex?Lewis base adducts:
 Chemistry between carbon?halide bond activation and weak Lewis base
 adduct formation
;
_journal_issue 23
_journal_name_full 'Chemical Communications'
_journal_page_first 2892
_journal_paper_doi 10.1039/b309443j
_journal_year 2003
_chemical_formula_sum 'C12 H20 Br O5 P Si2 W'
_chemical_formula_weight 595.19
_chemical_name_systematic
;
?
;
_space_group_IT_number 2
_symmetry_cell_setting triclinic
_symmetry_space_group_name_Hall '-P 1'
_symmetry_space_group_name_H-M 'P -1'
_atom_sites_solution_hydrogens geom
_atom_sites_solution_primary Patterson
_atom_sites_solution_secondary difmap
_audit_creation_method SHELXL-97
_cell_angle_alpha 74.9900(10)
_cell_angle_beta 88.9010(10)
_cell_angle_gamma 82.8530(10)
_cell_formula_units_Z 2
_cell_length_a 6.9656(2)
_cell_length_b 9.4476(3)
_cell_length_c 16.0750(5)
_cell_measurement_reflns_used 5879
_cell_measurement_temperature 133(2)
_cell_measurement_theta_max 30.5
_cell_measurement_theta_min 2.2
_cell_volume 1013.74(5)
_computing_cell_refinement 'Bruker SAINT'
_computing_data_collection 'Bruker SMART'
_computing_data_reduction 'Bruker SAINT'
_computing_molecular_graphics 'Siemens XP'
_computing_publication_material SHELXL-97
_computing_structure_refinement 'SHELXL-97 (Sheldrick, 1997)'
_computing_structure_solution 'SHELXS-97 (Sheldrick, 1990)'
_diffrn_ambient_temperature 133(2)
_diffrn_detector_area_resol_mean 8.192
_diffrn_measured_fraction_theta_full 0.993
_diffrn_measured_fraction_theta_max 0.993
_diffrn_measurement_device_type 'Bruker SMART 1000 CCD'
_diffrn_measurement_method '\w- & \f-scan'
_diffrn_radiation_monochromator graphite
_diffrn_radiation_source 'fine-focus sealed tube'
_diffrn_radiation_type MoK\a
_diffrn_radiation_wavelength 0.71073
_diffrn_reflns_av_R_equivalents 0.0262
_diffrn_reflns_av_sigmaI/netI 0.0186
_diffrn_reflns_limit_h_max 9
_diffrn_reflns_limit_h_min -9
_diffrn_reflns_limit_k_max 13
_diffrn_reflns_limit_k_min -13
_diffrn_reflns_limit_l_max 22
_diffrn_reflns_limit_l_min -22
_diffrn_reflns_number 20897
_diffrn_reflns_theta_full 30.00
_diffrn_reflns_theta_max 30.03
_diffrn_reflns_theta_min 1.31
_exptl_absorpt_coefficient_mu 7.880
_exptl_absorpt_correction_T_max 0.494
_exptl_absorpt_correction_T_min 0.289
_exptl_absorpt_correction_type multi-scan
_exptl_absorpt_process_details SADABS
_exptl_crystal_colour 'pale yellow'
_exptl_crystal_density_diffrn 1.950
_exptl_crystal_density_method 'not measured'
_exptl_crystal_description tablet
_exptl_crystal_F_000 568
_exptl_crystal_size_max 0.25
_exptl_crystal_size_mid 0.24
_exptl_crystal_size_min 0.18
_refine_diff_density_max 1.243
_refine_diff_density_min -1.555
_refine_diff_density_rms 0.149
_refine_ls_extinction_method none
_refine_ls_goodness_of_fit_ref 1.061
_refine_ls_hydrogen_treatment 'PH free, rigid methyls, others riding'
_refine_ls_matrix_type full
_refine_ls_number_parameters 209
_refine_ls_number_reflns 5896
_refine_ls_number_restraints 21
_refine_ls_restrained_S_all 1.059
_refine_ls_R_factor_all 0.0204
_refine_ls_R_factor_gt 0.0192
_refine_ls_shift/su_max 0.001
_refine_ls_shift/su_mean 0.000
_refine_ls_structure_factor_coef Fsqd
_refine_ls_weighting_details 'calc w=1/[\s^2^(Fo^2^)+(0.0306P)^2^+0.7156P] where P=(Fo^2^+2Fc^2^)/3'
_refine_ls_weighting_scheme calc
_refine_ls_wR_factor_gt 0.0506
_refine_ls_wR_factor_ref 0.0510
_reflns_number_gt 5660
_reflns_number_total 5896
_reflns_threshold_expression >2sigma(I)
_cod_data_source_file b309443jsup1.cif
_cod_data_source_block kanti
_cod_database_code 7111306

loop_
_symmetry_equiv_pos_as_xyz
'x, y, z'
'-x, -y, -z'

loop_
_atom_site_label
_atom_site_type_symbol
_atom_site_fract_x
_atom_site_fract_y
_atom_site_fract_z
_atom_site_U_iso_or_equiv
_atom_site_adp_type
_atom_site_occupancy
_atom_site_symmetry_multiplicity
_atom_site_calc_flag
_atom_site_refinement_flags
W W 0.256503(11) 0.165923(8) 0.114591(5) 0.01776(3) Uani 1 1 d .
Br Br 0.62096(4) 0.32889(3) 0.243753(18) 0.03201(6) Uani 1 1 d .
P P 0.31810(8) 0.34485(6) 0.19482(4) 0.01736(10) Uani 1 1 d .
H1 H 0.313(5) 0.481(4) 0.143(2) 0.034(9) Uiso 1 1 d .
Si1 Si 0.10255(10) 0.58007(7) 0.27419(4) 0.02084(12) Uani 1 1 d U
Si2 Si 0.23070(10) 0.24742(7) 0.39561(4) 0.02210(12) Uani 1 1 d U
C1 C 0.2212(4) 0.0251(3) 0.04232(18) 0.0284(5) Uani 1 1 d .
C2 C 0.4981(4) 0.0271(3) 0.16815(18) 0.0281(5) Uani 1 1 d .
C3 C 0.4079(4) 0.2814(3) 0.01450(17) 0.0268(5) Uani 1 1 d .
C4 C 0.0100(4) 0.3004(3) 0.06541(15) 0.0228(4) Uani 1 1 d .
C5 C 0.0886(3) 0.0614(3) 0.21032(16) 0.0238(4) Uani 1 1 d .
C6 C 0.1659(3) 0.3737(2) 0.28355(14) 0.0182(4) Uani 1 1 d U
H6 H 0.0401 0.3434 0.2700 0.022 Uiso 1 1 calc R
C7 C -0.0218(5) 0.6673(3) 0.16783(17) 0.0334(6) Uani 1 1 d U
H7A H -0.0678 0.7711 0.1642 0.040 Uiso 1 1 calc R
H7B H -0.1320 0.6151 0.1623 0.040 Uiso 1 1 calc R
H7C H 0.0693 0.6614 0.1213 0.040 Uiso 1 1 calc R
C8 C 0.3264(4) 0.6665(3) 0.2813(2) 0.0340(6) Uani 1 1 d U
H8A H 0.2913 0.7708 0.2798 0.041 Uiso 1 1 calc R
H8B H 0.4098 0.6586 0.2324 0.041 Uiso 1 1 calc R
H8C H 0.3958 0.6154 0.3352 0.041 Uiso 1 1 calc R
C9 C -0.0712(4) 0.6093(3) 0.35971(17) 0.0316(5) Uani 1 1 d U
H9A H -0.0148 0.5573 0.4164 0.038 Uiso 1 1 calc R
H9B H -0.1920 0.5710 0.3517 0.038 Uiso 1 1 calc R
H9C H -0.0979 0.7152 0.3559 0.038 Uiso 1 1 calc R
C10 C -0.0056(4) 0.2146(3) 0.45014(18) 0.0340(6) Uani 1 1 d U
H10A H 0.0185 0.1575 0.5100 0.041 Uiso 1 1 calc R
H10B H -0.0772 0.1594 0.4200 0.041 Uiso 1 1 calc R
H10C H -0.0818 0.3096 0.4490 0.041 Uiso 1 1 calc R
C11 C 0.3827(4) 0.3331(3) 0.45896(17) 0.0305(5) Uani 1 1 d U
H11A H 0.3191 0.4313 0.4597 0.037 Uiso 1 1 calc R
H11B H 0.5098 0.3422 0.4323 0.037 Uiso 1 1 calc R
H11C H 0.3989 0.2709 0.5181 0.037 Uiso 1 1 calc R
C12 C 0.3612(5) 0.0630(3) 0.39231(18) 0.0332(6) Uani 1 1 d U
H12A H 0.4926 0.0750 0.3711 0.040 Uiso 1 1 calc R
H12B H 0.2915 0.0214 0.3537 0.040 Uiso 1 1 calc R
H12C H 0.3676 -0.0037 0.4504 0.040 Uiso 1 1 calc R
O1 O 0.2116(3) -0.0546(3) 0.00044(16) 0.0429(5) Uani 1 1 d .
O2 O 0.6281(3) -0.0522(3) 0.19922(18) 0.0443(5) Uani 1 1 d .
O3 O 0.4839(3) 0.3461(3) -0.04357(14) 0.0408(5) Uani 1 1 d .
O4 O -0.1298(3) 0.3743(2) 0.03967(13) 0.0319(4) Uani 1 1 d .
O5 O -0.0074(3) 0.0060(2) 0.26424(14) 0.0360(4) Uani 1 1 d .

loop_
_atom_site_aniso_label
_atom_site_aniso_U_11
_atom_site_aniso_U_22
_atom_site_aniso_U_33
_atom_site_aniso_U_23
_atom_site_aniso_U_13
_atom_site_aniso_U_12
W 0.01552(5) 0.01669(5) 0.02218(5) -0.00757(3) -0.00043(3) -0.00064(3)
Br 0.01935(11) 0.03995(14) 0.04165(14) -0.01843(11) 0.00119(10) -0.00570(10)
P 0.0170(2) 0.0153(2) 0.0201(2) -0.00501(18) 0.00116(19) -0.00242(19)
Si1 0.0233(3) 0.0172(3) 0.0214(3) -0.0055(2) 0.0009(2) 0.0008(2)
Si2 0.0251(3) 0.0201(3) 0.0196(3) -0.0026(2) -0.0014(2) -0.0018(2)
C1 0.0210(11) 0.0295(12) 0.0387(13) -0.0171(10) -0.0003(9) -0.0009(9)
C2 0.0228(11) 0.0242(11) 0.0392(13) -0.0120(10) -0.0009(10) -0.0017(9)
C3 0.0212(11) 0.0316(12) 0.0291(11) -0.0111(10) 0.0000(9) -0.0022(9)
C4 0.0235(11) 0.0240(10) 0.0216(10) -0.0069(8) 0.0009(8) -0.0036(9)
C5 0.0204(10) 0.0181(9) 0.0322(11) -0.0058(8) -0.0030(9) -0.0005(8)
C6 0.0170(9) 0.0177(9) 0.0196(9) -0.0046(7) 0.0008(7) -0.0012(7)
C7 0.0415(15) 0.0269(12) 0.0265(11) -0.0037(9) -0.0028(10) 0.0097(11)
C8 0.0357(14) 0.0211(11) 0.0470(15) -0.0105(10) 0.0018(12) -0.0066(10)
C9 0.0370(14) 0.0293(12) 0.0287(12) -0.0115(10) 0.0064(10) 0.0028(10)
C10 0.0375(14) 0.0330(13) 0.0290(12) -0.0009(10) 0.0065(10) -0.0112(11)
C11 0.0323(13) 0.0338(13) 0.0264(11) -0.0099(10) -0.0036(9) -0.0030(10)
C12 0.0429(15) 0.0224(11) 0.0302(12) -0.0026(9) -0.0097(11) 0.0038(10)
O1 0.0317(11) 0.0478(12) 0.0631(14) -0.0402(11) -0.0021(10) -0.0021(9)
O2 0.0270(10) 0.0349(11) 0.0688(15) -0.0153(10) -0.0118(10) 0.0096(9)
O3 0.0336(11) 0.0514(13) 0.0337(10) -0.0017(9) 0.0080(8) -0.0116(10)
O4 0.0242(9) 0.0337(10) 0.0348(10) -0.0068(8) -0.0031(7) 0.0046(8)
O5 0.0297(10) 0.0336(10) 0.0410(11) -0.0007(8) 0.0046(8) -0.0102(8)

loop_
_atom_type_symbol
_atom_type_description
_atom_type_scat_dispersion_real
_atom_type_scat_dispersion_imag
_atom_type_scat_source
C C 0.0033 0.0016 'International Tables Vol C Tables 4.2.6.8 and 6.1.1.4'
H H 0.0000 0.0000 'International Tables Vol C Tables 4.2.6.8 and 6.1.1.4'
O O 0.0106 0.0060 'International Tables Vol C Tables 4.2.6.8 and 6.1.1.4'
Si Si 0.0817 0.0704 'International Tables Vol C Tables 4.2.6.8 and 6.1.1.4'
P P 0.1023 0.0942 'International Tables Vol C Tables 4.2.6.8 and 6.1.1.4'
Br Br -0.2901 2.4595 'International Tables Vol C Tables 4.2.6.8 and 6.1.1.4'
W W -0.8490 6.8722 'International Tables Vol C Tables 4.2.6.8 and 6.1.1.4'

loop_
_geom_angle_atom_site_label_1
_geom_angle_atom_site_label_2
_geom_angle_atom_site_label_3
_geom_angle
C1 W C5 92.47(10)
C1 W C4 92.41(10)
C5 W C4 86.71(9)
C1 W C3 87.76(11)
C5 W C3 175.82(9)
C4 W C3 89.10(10)
C1 W C2 87.93(10)
C5 W C2 91.06(10)
C4 W C2 177.76(9)
C3 W C2 93.13(10)
C1 W P 175.66(8)
C5 W P 91.81(7)
C4 W P 88.54(7)
C3 W P 88.02(7)
C2 W P 91.29(7)
C6 P Br 104.54(7)
C6 P W 121.57(7)
Br P W 116.48(2)
C9 Si1 C8 110.81(14)
C9 Si1 C7 107.35(13)
C8 Si1 C7 109.93(14)
C9 Si1 C6 110.23(11)
C8 Si1 C6 110.33(11)
C7 Si1 C6 108.11(11)
C11 Si2 C10 110.41(13)
C11 Si2 C12 108.19(13)
C10 Si2 C12 107.47(14)
C11 Si2 C6 112.06(11)
C10 Si2 C6 105.70(11)
C12 Si2 C6 112.90(11)
O1 C1 W 176.3(2)
O2 C2 W 178.0(3)
O3 C3 W 176.6(2)
O4 C4 W 178.4(2)
O5 C5 W 178.4(2)
P C6 Si2 117.43(11)
P C6 Si1 110.44(11)
Si2 C6 Si1 117.39(11)

loop_
_geom_bond_atom_site_label_1
_geom_bond_atom_site_label_2
_geom_bond_distance
W C1 2.018(3)
W C5 2.035(3)
W C4 2.044(2)
W C3 2.050(3)
W C2 2.053(3)
W P 2.4568(6)
Br P 2.2394(6)
P C6 1.818(2)
Si1 C9 1.866(3)
Si1 C8 1.866(3)
Si1 C7 1.871(3)
Si1 C6 1.912(2)
Si2 C11 1.870(3)
Si2 C10 1.872(3)
Si2 C12 1.875(3)
Si2 C6 1.912(2)
C1 O1 1.140(3)
C2 O2 1.134(3)
C3 O3 1.137(3)
C4 O4 1.142(3)
C5 O5 1.141(3)

loop_
_geom_hbond_atom_site_label_D
_geom_hbond_atom_site_label_H
_geom_hbond_atom_site_label_A
_geom_hbond_distance_DH
_geom_hbond_distance_HA
_geom_hbond_distance_DA
_geom_hbond_angle_DHA
_geom_hbond_site_symmetry_A
C6 H6 Br 1.00 2.98 3.954(2) 164.0 1_455
P H1 O3 1.34(3) 2.52(3) 3.679(2) 143(2) 2_665
